data_2104433
loop_
_publ_author_name
'S\/lawi\'nski, W.'
'Przenios\/lo, R.'
'Sosnowska, I.'
'Bieringer, M.'
'Margiolaki, I.'
'Suard, E.'

_publ_section_title
;
 Modulation of atomic positions in CaCu~<i>x~</i>Mn~7{-~<i>x</i>}O~12~
 (<i>x</i> {\/leq} 0.1)
;
_journal_coeditor_code SN5079
_journal_issue 5
_journal_name_full 'Acta Crystallographica Section B'
_journal_page_first 535
_journal_page_last 542
_journal_paper_doi 10.1107/S0108768109025300
_journal_volume 65
_journal_year 2009
_chemical_formula_sum 'Ca Mn7 O12'
_chemical_formula_weight 616.6
_chemical_name_systematic ' ?'
_space_group_ssg_name R-3(00\g)0
_symmetry_cell_setting trigonal
_cell_angle_alpha 90
_cell_angle_beta 90
_cell_angle_gamma 120
_cell_formula_units_Z 3
_cell_length_a 10.443040(10)
_cell_length_b 10.443040(10)
_cell_length_c 6.343439(5)
_cell_modulation_dimension 1
_cell_volume 599.1137
_computing_publication_material 'Jana2006 (Petricek, Dusek & Palatinus, 2006)'
_computing_structure_refinement 'Jana2006 (Petricek, Dusek & Palatinus, 2006)'
_diffrn_ambient_temperature 10
_diffrn_measurement_device_type 'ESRF ID-31'
_diffrn_radiation_type synchrotron
_diffrn_radiation_wavelength 0.39996
_exptl_absorpt_coefficient_mu 2.155
_exptl_crystal_density_diffrn 5.1256
_exptl_crystal_F_000 873
_pd_instr_location ' ?'
_pd_meas_2theta_range_inc 0.002
_pd_meas_2theta_range_max 47.938
_pd_meas_2theta_range_min 0.400
_pd_meas_number_of_points 23770
_pd_proc_2theta_range_inc 0.002
_pd_proc_2theta_range_max 40.998
_pd_proc_2theta_range_min 2.002
_pd_proc_ls_background_function '36 Legendre polynoms'
_pd_proc_ls_pref_orient_corr none
_pd_proc_ls_profile_function Pseudo-Voigt
_pd_proc_ls_prof_R_factor 0.0977
_pd_proc_ls_prof_wR_expected 0.0523
_pd_proc_ls_prof_wR_factor 0.1165
_refine_ls_number_constraints 0
_refine_ls_number_parameters 75
_refine_ls_number_restraints 0
_refine_ls_shift/su_max 0.1923
_refine_ls_shift/su_mean 0.0062
_refine_ls_weighting_scheme sigma
_cod_data_source_file sn5079.cif
_cod_data_source_block t010
_cod_original_formula_sum 'Ca1 Mn7 O12'
_cod_database_code 2104433

loop_
_space_group_symop_ssg_id
_space_group_symop_ssg_operation_algebraic
1 x1,x2,x3,x4
2 -x2,x1-x2,x3,x4
3 -x1+x2,-x1,x3,x4
4 -x1,-x2,-x3,-x4
5 x2,-x1+x2,-x3,-x4
6 x1-x2,x1,-x3,-x4
7 x1+2/3,x2+1/3,x3+1/3,x4
8 -x2+2/3,x1-x2+1/3,x3+1/3,x4
9 -x1+x2+2/3,-x1+1/3,x3+1/3,x4
10 -x1+2/3,-x2+1/3,-x3+1/3,-x4
11 x2+2/3,-x1+x2+1/3,-x3+1/3,-x4
12 x1-x2+2/3,x1+1/3,-x3+1/3,-x4
13 x1+1/3,x2+2/3,x3+2/3,x4
14 -x2+1/3,x1-x2+2/3,x3+2/3,x4
15 -x1+x2+1/3,-x1+2/3,x3+2/3,x4
16 -x1+1/3,-x2+2/3,-x3+2/3,-x4
17 x2+1/3,-x1+x2+2/3,-x3+2/3,-x4
18 x1-x2+1/3,x1+2/3,-x3+2/3,-x4

loop_
_atom_site_type_symbol
_atom_site_label
_atom_site_fract_x
_atom_site_fract_y
_atom_site_fract_z
_atom_site_U_iso_or_equiv
_atom_site_adp_type
_atom_site_calc_flag
_atom_site_refinement_flags
_atom_site_occupancy
_atom_site_disorder_assembly
_atom_site_disorder_group
Ca Ca 0 0 0 0.0058(3) Uiso d . 1 . .
Mn Mn1 0.5 0 0 0.00377(5) Uiso d . 1 . .
Mn Mn2 0.5 0.5 0.5 0.00377(5) Uiso d . 1 . .
Mn Mn3 0 0 0.5 0.00377(5) Uiso d . 1 . .
O O1 0.2231(2) 0.2742(2) 0.0817(3) 0.00525(19) Uiso d . 1 . .
O O2 0.3416(2) 0.52176(19) 0.3415(3) 0.00525(19) Uiso d . 1 . .

loop_
_atom_site_aniso_label
_atom_site_aniso_U_11
_atom_site_aniso_U_22
_atom_site_aniso_U_33
_atom_site_aniso_U_12
_atom_site_aniso_U_13
_atom_site_aniso_U_23
_atom_site_aniso_type_symbol
? ? ? ? ? ? ? ?

loop_
_atom_site_displace_Fourier_atom_site_label
_atom_site_displace_Fourier_axis
_atom_site_displace_Fourier_wave_vector_seq_id
_atom_site_displace_Fourier_param_cos
_atom_site_displace_Fourier_param_sin
Ca x 1 0 0
Ca y 1 0 0
Ca z 1 0 -0.0090(9)
Mn1 x 1 0 0.01062(17)
Mn1 y 1 0 -0.0039(2)
Mn1 z 1 0 0.0085(3)
Mn2 x 1 0 0.00634(14)
Mn2 y 1 0 0.00431(18)
Mn2 z 1 0 -0.0025(3)
Mn3 x 1 0 0
Mn3 y 1 0 0
Mn3 z 1 0 0.0069(6)
O1 x 1 0.0033(5) 0.0064(5)
O1 y 1 -0.0040(5) 0.0079(5)
O1 z 1 -0.0004(9) 0.0004(8)
O2 x 1 -0.0005(7) 0.0072(5)
O2 y 1 0.0001(6) 0.0008(5)
O2 z 1 -0.0096(8) 0.0076(8)

loop_
_atom_site_displace_special_func_atom_site_label
_atom_site_displace_special_func_sawtooth_ax
_atom_site_displace_special_func_sawtooth_ay
_atom_site_displace_special_func_sawtooth_az
_atom_site_displace_special_func_sawtooth_c
_atom_site_displace_special_func_sawtooth_w
? ? ? ? ? ?

loop_
_atom_site_Fourier_wave_vector_seq_id
_atom_site_Fourier_wave_vector_x
_atom_site_Fourier_wave_vector_z
1 0.00000 0.92032

loop_
_atom_site_occ_Fourier_atom_site_label
_atom_site_occ_Fourier_wave_vector_seq_id
_atom_site_occ_Fourier_param_cos
_atom_site_occ_Fourier_param_sin
? ? ? ?

loop_
_atom_site_occ_special_func_atom_site_label
_atom_site_occ_special_func_crenel_c
_atom_site_occ_special_func_crenel_w
? ? ?

loop_
_atom_site_U_Fourier_atom_site_label
_atom_site_U_Fourier_tens_elem
_atom_site_U_Fourier_wave_vector_seq_id
_atom_site_U_Fourier_param_cos
_atom_site_U_Fourier_param_sin
? ? ? ? ?

loop_
_atom_type_symbol
_atom_type_scat_dispersion_real
_atom_type_scat_dispersion_imag
_atom_type_scat_source
Ca 0.090 0.099 'International Tables Vol C tables 4.2.6.8 and 6.1.1.1'
Mn 0.171 0.248 'International Tables Vol C tables 4.2.6.8 and 6.1.1.1'
O 0.002 0.002 'International Tables Vol C tables 4.2.6.8 and 6.1.1.1'

loop_
_cell_wave_vector_seq_id
_cell_wave_vector_x
_cell_wave_vector_y
_cell_wave_vector_z
1 0.00000 0.00000 0.92032

loop_
_geom_angle_atom_site_label_1
_geom_angle_atom_site_label_2
_geom_angle_atom_site_label_3
_geom_angle_site_symmetry_1
_geom_angle_site_symmetry_2
_geom_angle_site_symmetry_3
_geom_angle_publ_flag
_geom_angle_max
_geom_angle_min
_geom_angle_av
? ? ? ? ? ? ? ? ? ?

loop_
_geom_bond_atom_site_label_1
_geom_bond_atom_site_label_2
_geom_bond_site_symmetry_1
_geom_bond_site_symmetry_2
_geom_bond_publ_flag
_geom_bond_distance_max
_geom_bond_distance_min
_geom_bond_distance_av
Ca Mn2 . 7_444 yes 3.2145(8) 3.1753(8) 3.1949(16)
Ca Mn2 . 13_444 yes 3.2145(8) 3.1753(8) 3.1949(16)
Ca Mn2 . 8_554 yes 3.2145(8) 3.1753(8) 3.1949(16)
Ca Mn2 . 14_544 yes 3.2145(8) 3.1753(8) 3.1949(16)
Ca Mn2 . 9_454 yes 3.2145(8) 3.1753(8) 3.1949(16)
Ca Mn2 . 15_554 yes 3.2145(8) 3.1753(8) 3.1949(16)
Ca Mn3 . 1_554 yes 3.190(4) 3.153(4) 3.172(3)
Ca Mn3 . . yes 3.190(4) 3.153(4) 3.172(3)
Ca O1 . . yes 2.776(4) 2.601(4) 2.689(4)
Ca O1 . 2_555 yes 2.776(6) 2.601(6) 2.689(6)
Ca O1 . 3_555 yes 2.776(8) 2.601(7) 2.689(8)
Ca O1 . 4_555 yes 2.776(4) 2.601(4) 2.689(4)
Ca O1 . 5_555 yes 2.776(6) 2.601(6) 2.689(6)
Ca O1 . 6_555 yes 2.776(8) 2.601(7) 2.689(8)
Ca O2 . 7_444 yes 2.592(6) 2.580(7) 2.586(7)
Ca O2 . 8_554 yes 2.592(6) 2.580(6) 2.586(6)
Ca O2 . 9_454 yes 2.592(7) 2.580(8) 2.586(7)
Ca O2 . 16_555 yes 2.592(6) 2.580(7) 2.586(7)
Ca O2 . 17_445 yes 2.592(6) 2.580(6) 2.586(6)
Ca O2 . 18_545 yes 2.592(7) 2.580(8) 2.586(7)
Mn1 Mn2 . 7_444 yes 3.2861(13) 3.1058(12) 3.1961(12)
Mn1 Mn2 . 13_544 yes 3.2861(13) 3.1058(12) 3.1961(12)
Mn1 Mn2 . 2_654 yes 3.211(3) 3.134(3) 3.1722(14)
Mn1 Mn2 . 2_655 yes 3.211(3) 3.134(3) 3.1722(14)
Mn1 Mn2 . 9_554 yes 3.285(2) 3.107(2) 3.195(2)
Mn1 Mn2 . 15_554 yes 3.285(2) 3.107(2) 3.195(2)
Mn1 Mn3 . 7_554 yes 3.242(2) 3.1523(19) 3.1962(14)
Mn1 Mn3 . 13_544 yes 3.242(2) 3.1523(19) 3.1962(14)
Mn1 O1 . 13_544 yes 1.928(6) 1.892(6) 1.910(6)
Mn1 O1 . 2_655 yes 2.921(8) 2.510(8) 2.715(8)
Mn1 O1 . 9_555 yes 3.380(6) 3.204(6) 3.290(6)
Mn1 O1 . 10_555 yes 1.928(6) 1.892(6) 1.910(6)
Mn1 O1 . 5_555 yes 2.921(8) 2.510(8) 2.715(8)
Mn1 O1 . 18_544 yes 3.380(6) 3.204(6) 3.290(6)
Mn1 O2 . 13_544 yes 1.915(4) 1.892(4) 1.903(4)
Mn1 O2 . 2_655 yes 2.859(8) 2.750(7) 2.805(7)
Mn1 O2 . 15_554 yes 3.380(7) 3.282(7) 3.329(8)
Mn1 O2 . 10_555 yes 1.915(4) 1.892(4) 1.903(4)
Mn1 O2 . 5_555 yes 2.859(8) 2.750(7) 2.805(7)
Mn1 O2 . 12_545 yes 3.380(7) 3.282(7) 3.329(8)
Mn2 O1 . 8_555 yes 2.107(7) 1.980(7) 2.045(7)
Mn2 O1 . 15_555 yes 1.901(7) 1.881(7) 1.891(6)
Mn2 O1 . 17_555 yes 2.107(7) 1.980(7) 2.044(7)
Mn2 O1 . 12_555 yes 1.901(7) 1.881(7) 1.891(6)
Mn2 O2 . . yes 2.133(7) 1.956(7) 2.043(7)
Mn2 O2 . 4_666 yes 2.133(7) 1.956(7) 2.043(7)
Mn3 O2 . 7_445 yes 1.958(6) 1.868(6) 1.913(7)
Mn3 O2 . 8_555 yes 1.958(5) 1.868(5) 1.913(6)
Mn3 O2 . 9_455 yes 1.958(8) 1.868(8) 1.913(8)
Mn3 O2 . 16_555 yes 1.958(6) 1.868(6) 1.912(7)
Mn3 O2 . 17_445 yes 1.958(5) 1.868(5) 1.912(6)
Mn3 O2 . 18_545 yes 1.958(8) 1.868(8) 1.912(8)
O1 O1 . 8_555 yes 2.809(9) 2.657(9) 2.733(9)
O1 O1 . 15_554 yes 2.809(7) 2.657(8) 2.733(7)
O1 O1 . 5_555 yes 2.889(10) 2.786(10) 2.836(10)
O1 O1 . 6_555 yes 2.889(10) 2.786(10) 2.836(10)
O1 O2 . . yes 2.847(7) 2.715(7) 2.782(7)
O1 O2 . 8_554 yes 2.929(8) 2.693(8) 2.811(8)
O1 O2 . 15_554 yes 2.921(10) 2.771(11) 2.846(11)
O1 O2 . 16_555 yes 2.619(8) 2.592(7) 2.606(7)
O1 O2 . 11_455 yes 2.785(12) 2.733(12) 2.759(11)
O1 O2 . 18_545 yes 2.982(8) 2.889(8) 2.936(8)
O2 O2 . 2_665 yes 2.758(8) 2.644(8) 2.700(9)
O2 O2 . 3_565 yes 2.758(10) 2.644(10) 2.700(12)
O2 O2 . 11_455 yes 2.758(9) 2.663(8) 2.711(9)
O2 O2 . 12_555 yes 2.758(7) 2.663(7) 2.711(7)

loop_
_geom_hbond_atom_site_label_D
_geom_hbond_atom_site_label_H
_geom_hbond_atom_site_label_A
_geom_hbond_site_symmetry_D
_geom_hbond_site_symmetry_H
_geom_hbond_site_symmetry_A
_geom_hbond_distance_DH
_geom_hbond_distance_HA
_geom_hbond_distance_DA
_geom_hbond_angle_DHA
_geom_hbond_publ_flag
? ? ? ? ? ? ? ? ? ? ?

loop_
_geom_torsion_atom_site_label_1
_geom_torsion_atom_site_label_2
_geom_torsion_atom_site_label_3
_geom_torsion_atom_site_label_4
_geom_torsion_site_symmetry_1
_geom_torsion_site_symmetry_2
_geom_torsion_site_symmetry_3
_geom_torsion_site_symmetry_4
_geom_torsion
_geom_torsion_publ_flag
? ? ? ? ? ? ? ? ? ?
